data_1522226
loop_
_publ_author_name
'Kripyakevich, P.I.'
'Gladyshevskii, E.I.'
'Pylaeva, E.N.'

_publ_section_title
;
 Compounds of the W6 Fe7 type in the Ta-Ni and Nb-Ni systems
;
_journal_name_full Kristallografiya
_journal_page_first 212
_journal_page_last 216
_journal_volume 7
_journal_year 1962
_chemical_formula_sum 'Ni6.5 Ta6.5'
_chemical_name_systematic '(Ni Ta)6.5'
_space_group_IT_number 166
_symmetry_space_group_name_Hall '-R 3 2"'
_symmetry_space_group_name_H-M 'R -3 m :H'
_cell_angle_alpha 90
_cell_angle_beta 90
_cell_angle_gamma 120
_cell_formula_units_Z 3
_cell_length_a 4.921
_cell_length_b 4.921
_cell_length_c 26.905
_cell_volume 564.248
_citation_journal_id_ASTM KRISAJ
_cod_data_source_file Kripyakevich_KRISAJ_1962_1516.cif
_cod_data_source_block Ni6.5Ta6.5
_cod_original_cell_volume 564.2485
_cod_database_code 1522226

loop_
_symmetry_equiv_pos_as_xyz
x,y,z
-y,x-y,z
-x+y,-x,z
y,x,-z
-x,-x+y,-z
x-y,-y,-z
-x,-y,-z
y,-x+y,-z
x-y,x,-z
-y,-x,z
x,x-y,z
-x+y,y,z
x+2/3,y+1/3,z+1/3
-y+2/3,x-y+1/3,z+1/3
-x+y+2/3,-x+1/3,z+1/3
y+2/3,x+1/3,-z+1/3
-x+2/3,-x+y+1/3,-z+1/3
x-y+2/3,-y+1/3,-z+1/3
-x+2/3,-y+1/3,-z+1/3
y+2/3,-x+y+1/3,-z+1/3
x-y+2/3,x+1/3,-z+1/3
-y+2/3,-x+1/3,z+1/3
x+2/3,x-y+1/3,z+1/3
-x+y+2/3,y+1/3,z+1/3
x+1/3,y+2/3,z+2/3
-y+1/3,x-y+2/3,z+2/3
-x+y+1/3,-x+2/3,z+2/3
y+1/3,x+2/3,-z+2/3
-x+1/3,-x+y+2/3,-z+2/3
x-y+1/3,-y+2/3,-z+2/3
-x+1/3,-y+2/3,-z+2/3
y+1/3,-x+y+2/3,-z+2/3
x-y+1/3,x+2/3,-z+2/3
-y+1/3,-x+2/3,z+2/3
x+1/3,x-y+2/3,z+2/3
-x+y+1/3,y+2/3,z+2/3

loop_
_atom_site_label
_atom_site_type_symbol
_atom_site_fract_x
_atom_site_fract_y
_atom_site_fract_z
_atom_site_occupancy
_atom_site_U_iso_or_equiv
Ta2 Ta 0 0 0.346 1 0.0
Ta3 Ta 0 0 0.167 1 0.0
Ta4 Ta 0 0 0.448 1 0.0
Ni1 Ni 0 0 0 0.5 0.0
Ta1 Ta 0 0 0 0.5 0.0
Ni2 Ni 0.5 0.5 0.59 1 0.0
